data_7234388
loop_
_publ_author_name
'Rie Suizu'
'Akito Iwasaki'
'Yoshiaki Shuku'
'Kunio Awaga'

_publ_section_title
;
 Spatially inhomogeneous, stepwise phase transitions in a thiazyl
 diradical: a structural mismatch induced by lattice transformation
;
_journal_name_full 'Journal of Materials Chemistry C'
_journal_page_first 7968
_journal_page_last 7977
_journal_paper_doi 10.1039/C5TC01410G
_journal_volume 3
_journal_year 2015
_chemical_formula_moiety 'C14 H8 N4 S4'
_chemical_formula_sum 'C14 H8 N4 S4'
_chemical_formula_weight 360.48
_space_group_IT_number 4
_space_group_name_Hall 'P 2yb'
_space_group_name_H-M_alt 'P 1 21 1'
_symmetry_cell_setting monoclinic
_symmetry_Int_Tables_number 4
_symmetry_space_group_name_Hall 'P 2yb'
_symmetry_space_group_name_H-M 'P 1 21 1'
_atom_sites_solution_hydrogens geom
_atom_sites_solution_primary direct
_atom_sites_solution_secondary difmap
_cell_angle_alpha 90.0000
_cell_angle_beta 107.6857(18)
_cell_angle_gamma 90.0000
_cell_formula_units_Z 8
_cell_length_a 15.537(2)
_cell_length_b 7.1191(8)
_cell_length_c 25.488(4)
_cell_measurement_reflns_used 7723
_cell_measurement_temperature 200
_cell_measurement_theta_max 27.50
_cell_measurement_theta_min 3.10
_cell_volume 2686.0(6)
_computing_cell_refinement 'CrystalClear-SM Expert 2.0 r4'
_computing_data_collection 'CrystalClear-SM Expert 2.0 r4 (Rigaku, 2009)'
_computing_data_reduction 'CrystalClear-SM Expert 2.0 r4'
_computing_molecular_graphics 'CrystalStructure 4.0'
_computing_publication_material 'CrystalStructure 4.0 (Rigaku, 2010)'
_computing_structure_refinement 'SHELXL97 (Sheldrick, 2008)'
_computing_structure_solution SIR97
_diffrn_ambient_temperature 200
_diffrn_detector_area_resol_mean 7.314
_diffrn_measured_fraction_theta_full 0.986
_diffrn_measured_fraction_theta_max 0.986
_diffrn_measurement_device_type 'Rigaku Saturn70'
_diffrn_measurement_method \w
_diffrn_radiation_type 'Mo K\a'
_diffrn_radiation_wavelength 0.71070
_diffrn_reflns_av_R_equivalents 0.0237
_diffrn_reflns_limit_h_max 20
_diffrn_reflns_limit_h_min -19
_diffrn_reflns_limit_k_max 9
_diffrn_reflns_limit_k_min -8
_diffrn_reflns_limit_l_max 33
_diffrn_reflns_limit_l_min -33
_diffrn_reflns_number 21770
_diffrn_reflns_theta_full 27.50
_diffrn_reflns_theta_max 27.50
_diffrn_standards_interval_count .
_diffrn_standards_number 0
_exptl_absorpt_coefficient_mu 0.706
_exptl_absorpt_correction_T_max 0.932
_exptl_absorpt_correction_T_min 0.874
_exptl_absorpt_correction_type multi-scan
_exptl_absorpt_process_details 'REQAB (Rigaku, 1998)'
_exptl_crystal_colour black
_exptl_crystal_density_diffrn 1.783
_exptl_crystal_density_method 'not measured'
_exptl_crystal_description prism
_exptl_crystal_F_000 1472.00
_exptl_crystal_size_max 0.200
_exptl_crystal_size_mid 0.200
_exptl_crystal_size_min 0.100
_refine_diff_density_max 1.260
_refine_diff_density_min -1.120
_refine_ls_abs_structure_details 'Flack, H. D. (1983), Acta Cryst. A39, 876-881.  5182 Friedel Pairs'
_refine_ls_abs_structure_Flack 0.11(12)
_refine_ls_extinction_method none
_refine_ls_goodness_of_fit_ref 1.119
_refine_ls_hydrogen_treatment constr
_refine_ls_number_parameters 793
_refine_ls_number_reflns 11756
_refine_ls_number_restraints 1
_refine_ls_R_factor_gt 0.0747
_refine_ls_shift/su_max 0.000
_refine_ls_structure_factor_coef Fsqd
_refine_ls_weighting_details 'w = 1/[\s^2^(Fo^2^)+(0.0621P)^2^+17.2596P] where P=(Fo^2^+2Fc^2^)/3'
_refine_ls_weighting_scheme calc
_refine_ls_wR_factor_ref 0.2038
_reflns_number_gt 9472
_reflns_number_total 11756
_reflns_threshold_expression F^2^>2.0\s(F^2^)
_cod_data_source_file J-Mater-Chem-C-2015-3-7968.cif
_cod_data_source_block 200K
_cod_original_cell_volume 2686.0(7)
_cod_database_code 7234388

loop_
_symmetry_equiv_pos_site_id
_symmetry_equiv_pos_as_xyz
1 +X,+Y,+Z
2 -X,1/2+Y,-Z

loop_
_atom_site_label
_atom_site_type_symbol
_atom_site_fract_x
_atom_site_fract_y
_atom_site_fract_z
_atom_site_U_iso_or_equiv
_atom_site_adp_type
_atom_site_occupancy
_atom_site_symmetry_multiplicity
_atom_site_calc_flag
_atom_site_refinement_flags
_atom_site_disorder_assembly
_atom_site_disorder_group
S1 S 0.78851(11) -0.0035(3) 0.32322(7) 0.0198(4) Uani 1.0 2 d . . .
S2 S 0.66518(11) -0.0068(3) 0.26086(6) 0.0210(5) Uani 1.0 2 d . . .
S3 S 0.32795(11) -0.0660(3) 0.74266(6) 0.0197(4) Uani 1.0 2 d . . .
S4 S 0.20446(11) -0.0581(3) 0.68028(7) 0.0211(4) Uani 1.0 2 d . . .
S5 S 0.46609(11) 0.1181(3) 0.17657(6) 0.0208(5) Uani 1.0 2 d . . .
S6 S 0.40480(11) 0.1126(3) 0.23879(6) 0.0213(5) Uani 1.0 2 d . . .
S7 S -0.41334(11) 0.0530(3) -0.24304(6) 0.0206(4) Uani 1.0 2 d . . .
S8 S -0.47438(11) 0.0635(3) -0.18042(7) 0.0225(5) Uani 1.0 2 d . . .
S9 S 0.29283(12) 0.2554(4) 0.32455(7) 0.0309(7) Uani 1.0 2 d . . .
S10 S 0.17026(12) 0.2362(5) 0.26211(7) 0.0307(6) Uani 1.0 2 d . . .
S11 S -0.16672(12) 0.1903(4) 0.74416(6) 0.0261(5) Uani 1.0 2 d . . .
S12 S -0.28996(13) 0.2087(4) 0.68244(7) 0.0284(5) Uani 1.0 2 d . . .
S13 S 0.97385(12) 0.3084(4) 0.17938(7) 0.0309(6) Uani 1.0 2 d . . .
S14 S 0.91325(11) 0.3052(4) 0.24185(7) 0.0282(6) Uani 1.0 2 d . . .
S15 S 0.09553(12) 0.3503(4) -0.24013(7) 0.0289(6) Uani 1.0 2 d . . .
S16 S 0.03451(11) 0.3553(4) -0.17803(7) 0.0255(5) Uani 1.0 2 d . . .
N1 N 0.7425(4) 0.0073(9) 0.3734(2) 0.0176(11) Uani 1.0 2 d . . .
N2 N 0.6038(4) 0.0053(9) 0.3030(3) 0.0196(12) Uani 1.0 2 d . . .
N3 N 0.3876(4) -0.0364(9) 0.7005(2) 0.0185(12) Uani 1.0 2 d . . .
N4 N 0.2490(4) -0.0297(9) 0.6314(2) 0.0200(13) Uani 1.0 2 d . . .
N5 N 0.3708(4) 0.1234(10) 0.12645(19) 0.0211(13) Uani 1.0 2 d . . .
N6 N 0.3023(4) 0.1222(9) 0.1964(2) 0.0182(12) Uani 1.0 2 d . . .
N7 N -0.3116(4) 0.0782(9) -0.2016(3) 0.0230(13) Uani 1.0 2 d . . .
N8 N -0.3804(4) 0.0883(9) -0.1315(3) 0.0214(12) Uani 1.0 2 d . . .
N9 N 0.2477(4) 0.2633(11) 0.3745(3) 0.0291(16) Uani 1.0 2 d . . .
N10 N 0.1093(4) 0.2434(11) 0.3040(3) 0.0264(14) Uani 1.0 2 d . . .
N11 N -0.1068(4) 0.2200(10) 0.7013(2) 0.0223(13) Uani 1.0 2 d . . .
N12 N -0.2460(4) 0.2362(10) 0.6326(3) 0.0247(13) Uani 1.0 2 d . . .
N13 N 0.8803(4) 0.3326(11) 0.1300(3) 0.0271(14) Uani 1.0 2 d . . .
N14 N 0.8106(4) 0.3323(10) 0.1995(3) 0.0235(13) Uani 1.0 2 d . . .
N15 N 0.1984(4) 0.3678(10) -0.1983(3) 0.0261(14) Uani 1.0 2 d . . .
N16 N 0.1298(4) 0.3630(9) -0.1281(3) 0.0219(13) Uani 1.0 2 d . . .
C1 C 0.6524(4) 0.0105(9) 0.3562(3) 0.0148(12) Uani 1.0 2 d . . .
C2 C 0.6042(4) 0.0161(9) 0.3980(3) 0.0132(11) Uani 1.0 2 d . . .
C3 C 0.6511(4) 0.0714(10) 0.4519(3) 0.0189(13) Uani 1.0 2 d . . .
C4 C 0.6083(4) 0.0792(10) 0.4919(3) 0.0172(12) Uani 1.0 2 d . . .
C5 C 0.5137(5) -0.0334(10) 0.3854(3) 0.0206(14) Uani 1.0 2 d . . .
C6 C 0.4703(4) -0.0253(9) 0.4260(3) 0.0164(13) Uani 1.0 2 d . . .
C7 C 0.5162(4) 0.0277(10) 0.4795(3) 0.0155(12) Uani 1.0 2 d . . .
C8 C 0.4718(4) 0.0293(10) 0.5231(3) 0.0158(12) Uani 1.0 2 d . . .
C9 C 0.5184(5) -0.0340(9) 0.5767(3) 0.0166(13) Uani 1.0 2 d . . .
C10 C 0.4775(5) -0.0456(10) 0.6167(3) 0.0187(13) Uani 1.0 2 d . . .
C11 C 0.3818(4) 0.0801(10) 0.5121(3) 0.0171(13) Uani 1.0 2 d . . .
C12 C 0.3391(4) 0.0680(10) 0.5527(3) 0.0163(12) Uani 1.0 2 d . . .
C13 C 0.3860(5) 0.0041(10) 0.6058(3) 0.0171(13) Uani 1.0 2 d . . .
C14 C 0.3397(5) -0.0220(10) 0.6474(3) 0.0207(14) Uani 1.0 2 d . . .
C15 C 0.2974(4) 0.1238(10) 0.1431(3) 0.0143(12) Uani 1.0 2 d . . .
C16 C 0.2073(4) 0.1322(10) 0.1006(3) 0.0173(13) Uani 1.0 2 d . . .
C17 C 0.2001(4) 0.1862(9) 0.0469(3) 0.0133(11) Uani 1.0 2 d . . .
C18 C 0.1173(5) 0.1925(10) 0.0064(3) 0.0201(13) Uani 1.0 2 d . . .
C19 C 0.1298(4) 0.0795(10) 0.1133(3) 0.0167(12) Uani 1.0 2 d . . .
C20 C 0.0471(4) 0.0830(10) 0.0726(3) 0.0178(13) Uani 1.0 2 d . . .
C21 C 0.0396(4) 0.1421(10) 0.0189(3) 0.0147(12) Uani 1.0 2 d . . .
C22 C -0.0496(4) 0.1388(10) -0.0244(3) 0.0165(12) Uani 1.0 2 d . . .
C23 C -0.0558(4) 0.0759(10) -0.0780(3) 0.0162(12) Uani 1.0 2 d . . .
C24 C -0.1389(4) 0.0657(9) -0.1180(3) 0.0149(12) Uani 1.0 2 d . . .
C25 C -0.1287(4) 0.1920(10) -0.0129(3) 0.0167(12) Uani 1.0 2 d . . .
C26 C -0.2113(4) 0.1806(10) -0.0534(3) 0.0167(12) Uani 1.0 2 d . . .
C27 C -0.2176(4) 0.1160(10) -0.1058(3) 0.0170(13) Uani 1.0 2 d . . .
C28 C -0.3064(4) 0.0944(10) -0.1483(3) 0.0189(13) Uani 1.0 2 d . . .
C29 C 0.1571(5) 0.2563(11) 0.3575(3) 0.0221(15) Uani 1.0 2 d . . .
C30 C 0.1100(5) 0.2624(10) 0.3995(3) 0.0180(13) Uani 1.0 2 d . . .
C31 C 0.1568(4) 0.3244(11) 0.4527(3) 0.0196(13) Uani 1.0 2 d . . .
C32 C 0.1142(4) 0.3291(10) 0.4929(3) 0.0177(12) Uani 1.0 2 d . . .
C33 C 0.0191(5) 0.2115(10) 0.3878(3) 0.0203(14) Uani 1.0 2 d . . .
C34 C -0.0229(5) 0.2173(10) 0.4272(3) 0.0177(13) Uani 1.0 2 d . . .
C35 C 0.0236(4) 0.2746(10) 0.4818(3) 0.0177(13) Uani 1.0 2 d . . .
C36 C -0.0223(4) 0.2762(9) 0.5244(3) 0.0146(12) Uani 1.0 2 d . . .
C37 C 0.0253(5) 0.2158(10) 0.5781(3) 0.0177(13) Uani 1.0 2 d . . .
C38 C -0.0174(4) 0.2052(10) 0.6187(3) 0.0177(13) Uani 1.0 2 d . . .
C39 C -0.1126(4) 0.3255(9) 0.5134(3) 0.0167(12) Uani 1.0 2 d . . .
C40 C -0.1555(4) 0.3151(9) 0.5537(3) 0.0164(12) Uani 1.0 2 d . . .
C41 C -0.1084(4) 0.2568(9) 0.6071(3) 0.0130(12) Uani 1.0 2 d . . .
C42 C -0.1552(5) 0.2394(10) 0.6486(3) 0.0206(14) Uani 1.0 2 d . . .
C43 C 0.8055(5) 0.3440(11) 0.1464(3) 0.0220(14) Uani 1.0 2 d . . .
C44 C 0.7175(4) 0.3715(10) 0.1042(3) 0.0180(13) Uani 1.0 2 d . . .
C45 C 0.7109(5) 0.4337(10) 0.0515(3) 0.0195(13) Uani 1.0 2 d . . .
C46 C 0.6286(5) 0.4470(10) 0.0110(3) 0.0218(14) Uani 1.0 2 d . . .
C47 C 0.6380(4) 0.3190(10) 0.1162(3) 0.0167(12) Uani 1.0 2 d . . .
C48 C 0.5549(4) 0.3324(10) 0.0754(3) 0.0161(12) Uani 1.0 2 d . . .
C49 C 0.5493(4) 0.3931(9) 0.0221(3) 0.0144(12) Uani 1.0 2 d . . .
C50 C 0.4605(4) 0.3932(10) -0.0210(3) 0.0177(13) Uani 1.0 2 d . . .
C51 C 0.4535(5) 0.3356(10) -0.0753(3) 0.0188(13) Uani 1.0 2 d . . .
C52 C 0.3711(4) 0.3297(10) -0.1156(3) 0.0197(13) Uani 1.0 2 d . . .
C53 C 0.3826(5) 0.4403(10) -0.0090(3) 0.0196(13) Uani 1.0 2 d . . .
C54 C 0.2998(4) 0.4355(10) -0.0488(3) 0.0166(12) Uani 1.0 2 d . . .
C55 C 0.2928(4) 0.3788(9) -0.1022(3) 0.0168(13) Uani 1.0 2 d . . .
C56 C 0.2030(5) 0.3685(10) -0.1446(3) 0.0180(13) Uani 1.0 2 d . . .
H3 H 0.7133 0.1038 0.4610 0.0227 Uiso 1.0 2 calc R . .
H4 H 0.6407 0.1194 0.5280 0.0207 Uiso 1.0 2 calc R . .
H5 H 0.4813 -0.0728 0.3492 0.0247 Uiso 1.0 2 calc R . .
H6 H 0.4080 -0.0568 0.4167 0.0196 Uiso 1.0 2 calc R . .
H9 H 0.5801 -0.0695 0.5850 0.0199 Uiso 1.0 2 calc R . .
H10 H 0.5111 -0.0876 0.6524 0.0224 Uiso 1.0 2 calc R . .
H11 H 0.3490 0.1237 0.4764 0.0205 Uiso 1.0 2 calc R . .
H12 H 0.2774 0.1034 0.5444 0.0195 Uiso 1.0 2 calc R . .
H17 H 0.2532 0.2193 0.0378 0.0160 Uiso 1.0 2 calc R . .
H18 H 0.1137 0.2313 -0.0298 0.0241 Uiso 1.0 2 calc R . .
H19 H 0.1336 0.0414 0.1496 0.0201 Uiso 1.0 2 calc R . .
H20 H -0.0056 0.0445 0.0812 0.0214 Uiso 1.0 2 calc R . .
H23 H -0.0027 0.0405 -0.0866 0.0194 Uiso 1.0 2 calc R . .
H24 H -0.1425 0.0241 -0.1540 0.0179 Uiso 1.0 2 calc R . .
H25 H -0.1257 0.2361 0.0228 0.0200 Uiso 1.0 2 calc R . .
H26 H -0.2645 0.2175 -0.0452 0.0200 Uiso 1.0 2 calc R . .
H31 H 0.2180 0.3632 0.4612 0.0235 Uiso 1.0 2 calc R . .
H32 H 0.1469 0.3702 0.5289 0.0213 Uiso 1.0 2 calc R . .
H33 H -0.0138 0.1723 0.3517 0.0244 Uiso 1.0 2 calc R . .
H34 H -0.0847 0.1823 0.4181 0.0212 Uiso 1.0 2 calc R . .
H37 H 0.0872 0.1819 0.5866 0.0212 Uiso 1.0 2 calc R . .
H38 H 0.0154 0.1628 0.6545 0.0212 Uiso 1.0 2 calc R . .
H39 H -0.1456 0.3671 0.4776 0.0200 Uiso 1.0 2 calc R . .
H40 H -0.2175 0.3479 0.5450 0.0197 Uiso 1.0 2 calc R . .
H45 H 0.7643 0.4678 0.0430 0.0234 Uiso 1.0 2 calc R . .
H46 H 0.6258 0.4929 -0.0245 0.0261 Uiso 1.0 2 calc R . .
H47 H 0.6411 0.2746 0.1519 0.0201 Uiso 1.0 2 calc R . .
H48 H 0.5012 0.3001 0.0838 0.0194 Uiso 1.0 2 calc R . .
H51 H 0.5065 0.3005 -0.0841 0.0225 Uiso 1.0 2 calc R . .
H52 H 0.3674 0.2927 -0.1520 0.0236 Uiso 1.0 2 calc R . .
H53 H 0.3861 0.4768 0.0274 0.0235 Uiso 1.0 2 calc R . .
H54 H 0.2471 0.4712 -0.0398 0.0199 Uiso 1.0 2 calc R . .

loop_
_atom_site_aniso_label
_atom_site_aniso_U_11
_atom_site_aniso_U_22
_atom_site_aniso_U_33
_atom_site_aniso_U_12
_atom_site_aniso_U_13
_atom_site_aniso_U_23
S1 0.0134(7) 0.0306(11) 0.0162(8) 0.0059(7) 0.0056(6) 0.0006(6)
S2 0.0155(7) 0.0368(12) 0.0109(7) 0.0017(7) 0.0044(6) -0.0056(7)
S3 0.0193(8) 0.0272(11) 0.0136(7) -0.0065(7) 0.0068(6) -0.0004(7)
S4 0.0163(8) 0.0300(11) 0.0198(8) 0.0010(7) 0.0094(6) 0.0051(7)
S5 0.0140(7) 0.0311(12) 0.0171(7) 0.0062(7) 0.0045(6) -0.0002(7)
S6 0.0167(7) 0.0333(12) 0.0129(7) 0.0047(7) 0.0030(6) 0.0043(7)
S7 0.0171(7) 0.0300(11) 0.0131(7) -0.0053(7) 0.0024(6) 0.0018(7)
S8 0.0123(7) 0.0361(12) 0.0187(8) -0.0025(7) 0.0042(6) -0.0082(7)
S9 0.0165(8) 0.059(2) 0.0162(8) 0.0016(8) 0.0042(7) 0.0032(8)
S10 0.0192(8) 0.0586(17) 0.0139(7) -0.0002(8) 0.0045(6) -0.0009(8)
S11 0.0234(8) 0.0399(14) 0.0157(7) -0.0017(8) 0.0067(6) -0.0010(8)
S12 0.0189(8) 0.0454(13) 0.0225(8) 0.0040(8) 0.0087(7) 0.0069(9)
S13 0.0162(8) 0.0568(18) 0.0199(8) 0.0002(9) 0.0055(7) -0.0008(9)
S14 0.0171(8) 0.0520(16) 0.0157(8) -0.0000(8) 0.0054(6) -0.0071(8)
S15 0.0173(8) 0.0520(16) 0.0167(8) -0.0003(8) 0.0042(6) -0.0007(8)
S16 0.0167(8) 0.0389(13) 0.0219(8) -0.0039(8) 0.0077(6) 0.0002(7)
N1 0.013(3) 0.030(4) 0.011(3) 0.002(3) 0.0042(19) -0.000(2)
N2 0.014(3) 0.031(4) 0.015(3) 0.001(3) 0.006(2) -0.004(3)
N3 0.020(3) 0.028(4) 0.009(3) -0.006(3) 0.007(2) -0.002(2)
N4 0.016(3) 0.033(4) 0.014(3) 0.000(3) 0.009(2) 0.007(3)
N5 0.012(3) 0.043(4) 0.006(2) 0.005(3) -0.0003(18) -0.001(3)
N6 0.014(3) 0.029(4) 0.009(3) -0.001(3) -0.0002(18) 0.007(2)
N7 0.015(3) 0.034(4) 0.017(3) -0.004(3) 0.002(2) -0.005(3)
N8 0.011(3) 0.030(4) 0.023(3) -0.004(3) 0.005(2) -0.008(3)
N9 0.014(3) 0.054(5) 0.019(3) 0.002(3) 0.005(3) 0.002(3)
N10 0.020(3) 0.047(5) 0.015(3) 0.001(3) 0.010(3) 0.001(3)
N11 0.021(3) 0.033(4) 0.011(3) -0.001(3) 0.003(2) -0.002(3)
N12 0.019(3) 0.037(4) 0.015(3) 0.003(3) 0.001(2) 0.006(3)
N13 0.015(3) 0.043(4) 0.022(3) 0.002(3) 0.004(3) 0.000(3)
N14 0.016(3) 0.040(4) 0.016(3) 0.002(3) 0.007(2) -0.000(3)
N15 0.019(3) 0.040(4) 0.021(3) -0.002(3) 0.008(3) -0.004(3)
N16 0.020(3) 0.029(4) 0.017(3) -0.003(3) 0.006(2) 0.002(3)
C1 0.011(3) 0.015(3) 0.017(3) 0.001(3) 0.003(3) -0.001(3)
C2 0.013(3) 0.013(3) 0.014(3) -0.003(3) 0.004(3) 0.002(2)
C3 0.011(3) 0.022(4) 0.022(3) -0.003(3) 0.003(3) 0.004(3)
C4 0.020(3) 0.018(4) 0.014(3) -0.004(3) 0.005(3) -0.001(3)
C5 0.013(3) 0.030(4) 0.017(3) 0.000(3) 0.002(3) 0.003(3)
C6 0.014(3) 0.015(4) 0.017(3) -0.001(3) 0.001(3) -0.001(3)
C7 0.017(3) 0.021(4) 0.009(3) -0.002(3) 0.005(3) 0.002(3)
C8 0.017(3) 0.017(4) 0.015(3) -0.002(3) 0.007(3) 0.001(3)
C9 0.015(3) 0.020(4) 0.013(3) -0.004(3) 0.001(3) -0.006(3)
C10 0.016(3) 0.025(4) 0.014(3) -0.001(3) 0.003(3) 0.001(3)
C11 0.019(3) 0.022(4) 0.011(3) -0.000(3) 0.005(3) 0.006(3)
C12 0.015(3) 0.021(4) 0.013(3) 0.002(3) 0.004(3) 0.003(3)
C13 0.018(3) 0.019(4) 0.016(3) -0.002(3) 0.007(3) 0.007(3)
C14 0.021(4) 0.026(4) 0.018(3) 0.001(3) 0.010(3) 0.005(3)
C15 0.014(3) 0.020(4) 0.008(3) -0.002(3) 0.003(2) -0.001(3)
C16 0.010(3) 0.029(4) 0.012(3) 0.003(3) 0.003(2) 0.000(3)
C17 0.013(3) 0.015(3) 0.011(3) 0.000(3) 0.003(2) -0.002(3)
C18 0.019(3) 0.029(4) 0.010(3) 0.003(3) 0.002(3) -0.001(3)
C19 0.015(3) 0.024(4) 0.010(3) -0.005(3) 0.002(3) -0.001(3)
C20 0.013(3) 0.029(4) 0.012(3) -0.003(3) 0.005(3) -0.001(3)
C21 0.013(3) 0.019(3) 0.010(3) -0.000(3) 0.001(2) 0.002(3)
C22 0.014(3) 0.018(4) 0.016(3) -0.003(3) 0.001(3) 0.002(3)
C23 0.011(3) 0.019(4) 0.019(3) -0.005(3) 0.005(3) 0.001(3)
C24 0.017(3) 0.015(3) 0.013(3) -0.001(3) 0.005(3) -0.002(3)
C25 0.015(3) 0.020(4) 0.015(3) -0.004(3) 0.005(3) -0.003(3)
C26 0.014(3) 0.019(4) 0.019(3) -0.002(3) 0.007(3) -0.002(3)
C27 0.012(3) 0.021(4) 0.016(3) -0.003(3) 0.001(3) 0.001(3)
C28 0.015(3) 0.021(4) 0.020(3) -0.005(3) 0.003(3) -0.004(3)
C29 0.010(3) 0.032(4) 0.023(3) -0.004(3) 0.002(3) 0.001(3)
C30 0.019(3) 0.024(4) 0.011(3) 0.003(3) 0.006(3) 0.005(3)
C31 0.015(3) 0.030(4) 0.013(3) 0.002(3) 0.002(3) 0.004(3)
C32 0.020(3) 0.016(3) 0.014(3) -0.004(3) 0.002(3) 0.004(3)
C33 0.019(3) 0.025(4) 0.013(3) -0.009(3) 0.001(3) 0.004(3)
C34 0.016(3) 0.017(4) 0.019(3) 0.005(3) 0.004(3) 0.006(3)
C35 0.013(3) 0.024(4) 0.016(3) 0.005(3) 0.004(3) 0.003(3)
C36 0.019(3) 0.014(3) 0.010(3) 0.001(3) 0.003(3) 0.005(2)
C37 0.015(3) 0.022(4) 0.014(3) 0.003(3) 0.002(3) 0.002(3)
C38 0.015(3) 0.021(4) 0.012(3) -0.002(3) -0.002(2) 0.001(3)
C39 0.017(3) 0.011(3) 0.021(3) -0.002(3) 0.003(3) 0.004(3)
C40 0.013(3) 0.013(3) 0.021(3) 0.003(3) 0.002(3) 0.004(3)
C41 0.016(3) 0.008(3) 0.014(3) 0.001(2) 0.004(3) 0.002(2)
C42 0.021(4) 0.026(4) 0.013(3) 0.002(3) 0.003(3) 0.005(3)
C43 0.018(3) 0.031(4) 0.016(3) -0.001(3) 0.004(3) -0.005(3)
C44 0.017(3) 0.026(4) 0.010(3) 0.006(3) 0.003(3) -0.009(3)
C45 0.023(3) 0.020(4) 0.019(3) 0.002(3) 0.012(3) -0.002(3)
C46 0.024(4) 0.023(4) 0.020(3) 0.007(3) 0.008(3) 0.005(3)
C47 0.020(3) 0.016(3) 0.015(3) -0.003(3) 0.007(3) -0.005(3)
C48 0.014(3) 0.018(4) 0.016(3) -0.004(3) 0.004(3) -0.001(3)
C49 0.017(3) 0.012(3) 0.014(3) 0.003(3) 0.005(3) 0.000(2)
C50 0.019(3) 0.018(4) 0.015(3) 0.000(3) 0.004(3) -0.001(3)
C51 0.019(3) 0.023(4) 0.017(3) -0.002(3) 0.010(3) -0.000(3)
C52 0.017(3) 0.025(4) 0.017(3) 0.005(3) 0.004(3) -0.003(3)
C53 0.025(4) 0.024(4) 0.012(3) 0.005(3) 0.008(3) -0.001(3)
C54 0.018(3) 0.015(3) 0.019(3) 0.000(3) 0.010(3) 0.002(3)
C55 0.014(3) 0.019(4) 0.017(3) 0.001(3) 0.005(3) -0.000(3)
C56 0.021(3) 0.019(4) 0.017(3) 0.001(3) 0.011(3) 0.003(3)

loop_
_atom_type_symbol
_atom_type_description
_atom_type_scat_dispersion_real
_atom_type_scat_dispersion_imag
_atom_type_scat_source
C C 0.0033 0.0016
;
International Tables for Crystallography
(1992, Vol. C, Tables 4.2.6.8 and 6.1.1.4)
;
H H 0.0000 0.0000
;
International Tables for Crystallography
(1992, Vol. C, Table 6.1.1.4)
;
N N 0.0061 0.0033
;
International Tables for Crystallography
(1992, Vol. C, Tables 4.2.6.8 and 6.1.1.4)
;
S S 0.1246 0.1234
;
International Tables for Crystallography
(1992, Vol. C, Tables 4.2.6.8 and 6.1.1.4)
;

loop_
_geom_angle_atom_site_label_1
_geom_angle_atom_site_label_2
_geom_angle_atom_site_label_3
_geom_angle
_geom_angle_publ_flag
_geom_angle_site_symmetry_1
_geom_angle_site_symmetry_2
_geom_angle_site_symmetry_3
S2 S1 N1 94.46(19) yes . . .
S1 S2 N2 94.72(19) yes . . .
S4 S3 N3 93.99(18) yes . . .
S3 S4 N4 94.6(2) yes . . .
S6 S5 N5 94.6(3) yes . . .
S5 S6 N6 94.3(3) yes . . .
S8 S7 N7 94.4(3) yes . . .
S7 S8 N8 94.5(3) yes . . .
S10 S9 N9 95.1(2) yes . . .
S9 S10 N10 94.3(2) yes . . .
S12 S11 N11 93.78(19) yes . . .
S11 S12 N12 95.1(2) yes . . .
S14 S13 N13 95.0(3) yes . . .
S13 S14 N14 94.0(3) yes . . .
S16 S15 N15 94.8(3) yes . . .
S15 S16 N16 94.5(3) yes . . .
S1 N1 C1 113.9(5) yes . . .
S2 N2 C1 113.8(5) yes . . .
S3 N3 C14 115.1(5) yes . . .
S4 N4 C14 115.3(5) yes . . .
S5 N5 C15 114.3(4) yes . . .
S6 N6 C15 114.7(5) yes . . .
S7 N7 C28 114.6(5) yes . . .
S8 N8 C28 114.7(5) yes . . .
S9 N9 C29 113.8(5) yes . . .
S10 N10 C29 114.5(5) yes . . .
S11 N11 C42 114.9(5) yes . . .
S12 N12 C42 114.6(5) yes . . .
S13 N13 C43 114.8(5) yes . . .
S14 N14 C43 114.9(5) yes . . .
S15 N15 C56 113.7(5) yes . . .
S16 N16 C56 114.4(5) yes . . .
N1 C1 N2 123.1(7) yes . . .
N1 C1 C2 118.3(5) yes . . .
N2 C1 C2 118.5(6) yes . . .
C1 C2 C3 119.2(6) yes . . .
C1 C2 C5 121.7(6) yes . . .
C3 C2 C5 119.1(7) yes . . .
C2 C3 C4 120.8(6) yes . . .
C3 C4 C7 120.5(6) yes . . .
C2 C5 C6 120.1(6) yes . . .
C5 C6 C7 121.3(6) yes . . .
C4 C7 C6 118.2(7) yes . . .
C4 C7 C8 120.1(5) yes . . .
C6 C7 C8 121.7(6) yes . . .
C7 C8 C9 120.5(6) yes . . .
C7 C8 C11 121.5(5) yes . . .
C9 C8 C11 117.9(7) yes . . .
C8 C9 C10 121.8(6) yes . . .
C9 C10 C13 120.8(6) yes . . .
C8 C11 C12 120.8(6) yes . . .
C11 C12 C13 120.8(6) yes . . .
C10 C13 C12 117.9(7) yes . . .
C10 C13 C14 121.0(6) yes . . .
C12 C13 C14 121.0(6) yes . . .
N3 C14 N4 121.0(7) yes . . .
N3 C14 C13 119.9(6) yes . . .
N4 C14 C13 119.1(6) yes . . .
N5 C15 N6 122.2(5) yes . . .
N5 C15 C16 118.4(5) yes . . .
N6 C15 C16 119.4(6) yes . . .
C15 C16 C17 120.2(6) yes . . .
C15 C16 C19 120.6(6) yes . . .
C17 C16 C19 119.1(5) yes . . .
C16 C17 C18 121.3(6) yes . . .
C17 C18 C21 120.0(6) yes . . .
C16 C19 C20 119.6(6) yes . . .
C19 C20 C21 121.3(6) yes . . .
C18 C21 C20 118.7(5) yes . . .
C18 C21 C22 121.0(6) yes . . .
C20 C21 C22 120.1(6) yes . . .
C21 C22 C23 119.8(6) yes . . .
C21 C22 C25 121.4(6) yes . . .
C23 C22 C25 118.8(5) yes . . .
C22 C23 C24 120.3(6) yes . . .
C23 C24 C27 120.4(6) yes . . .
C22 C25 C26 120.2(6) yes . . .
C25 C26 C27 121.1(7) yes . . .
C24 C27 C26 119.2(5) yes . . .
C24 C27 C28 119.7(6) yes . . .
C26 C27 C28 121.1(6) yes . . .
N7 C28 N8 121.7(6) yes . . .
N7 C28 C27 120.4(6) yes . . .
N8 C28 C27 117.9(6) yes . . .
N9 C29 N10 122.3(7) yes . . .
N9 C29 C30 118.0(6) yes . . .
N10 C29 C30 119.8(6) yes . . .
C29 C30 C31 119.2(6) yes . . .
C29 C30 C33 122.1(6) yes . . .
C31 C30 C33 118.6(7) yes . . .
C30 C31 C32 120.1(6) yes . . .
C31 C32 C35 121.4(6) yes . . .
C30 C33 C34 121.2(6) yes . . .
C33 C34 C35 121.2(6) yes . . .
C32 C35 C34 117.3(7) yes . . .
C32 C35 C36 122.0(6) yes . . .
C34 C35 C36 120.6(6) yes . . .
C35 C36 C37 119.0(6) yes . . .
C35 C36 C39 122.7(5) yes . . .
C37 C36 C39 118.2(7) yes . . .
C36 C37 C38 120.7(6) yes . . .
C37 C38 C41 120.5(6) yes . . .
C36 C39 C40 121.4(6) yes . . .
C39 C40 C41 120.6(6) yes . . .
C38 C41 C40 118.6(6) yes . . .
C38 C41 C42 121.2(5) yes . . .
C40 C41 C42 120.1(6) yes . . .
N11 C42 N12 121.6(7) yes . . .
N11 C42 C41 119.1(6) yes . . .
N12 C42 C41 119.3(5) yes . . .
N13 C43 N14 121.2(6) yes . . .
N13 C43 C44 118.5(6) yes . . .
N14 C43 C44 120.3(7) yes . . .
C43 C44 C45 121.8(7) yes . . .
C43 C44 C47 119.1(6) yes . . .
C45 C44 C47 118.8(5) yes . . .
C44 C45 C46 121.6(7) yes . . .
C45 C46 C49 120.2(7) yes . . .
C44 C47 C48 119.6(6) yes . . .
C47 C48 C49 121.0(7) yes . . .
C46 C49 C48 118.7(5) yes . . .
C46 C49 C50 122.0(6) yes . . .
C48 C49 C50 119.2(6) yes . . .
C49 C50 C51 120.2(6) yes . . .
C49 C50 C53 121.3(6) yes . . .
C51 C50 C53 118.4(5) yes . . .
C50 C51 C52 121.1(7) yes . . .
C51 C52 C55 119.3(6) yes . . .
C50 C53 C54 121.3(6) yes . . .
C53 C54 C55 120.4(7) yes . . .
C52 C55 C54 119.5(5) yes . . .
C52 C55 C56 120.2(6) yes . . .
C54 C55 C56 120.2(6) yes . . .
N15 C56 N16 122.4(6) yes . . .
N15 C56 C55 119.1(7) yes . . .
N16 C56 C55 118.4(6) yes . . .
C2 C3 H3 119.601 no . . .
C4 C3 H3 119.601 no . . .
C3 C4 H4 119.746 no . . .
C7 C4 H4 119.774 no . . .
C2 C5 H5 119.973 no . . .
C6 C5 H5 119.955 no . . .
C5 C6 H6 119.330 no . . .
C7 C6 H6 119.341 no . . .
C8 C9 H9 119.110 no . . .
C10 C9 H9 119.116 no . . .
C9 C10 H10 119.611 no . . .
C13 C10 H10 119.599 no . . .
C8 C11 H11 119.593 no . . .
C12 C11 H11 119.594 no . . .
C11 C12 H12 119.596 no . . .
C13 C12 H12 119.603 no . . .
C16 C17 H17 119.350 no . . .
C18 C17 H17 119.345 no . . .
C17 C18 H18 120.029 no . . .
C21 C18 H18 120.019 no . . .
C16 C19 H19 120.203 no . . .
C20 C19 H19 120.204 no . . .
C19 C20 H20 119.354 no . . .
C21 C20 H20 119.376 no . . .
C22 C23 H23 119.846 no . . .
C24 C23 H23 119.859 no . . .
C23 C24 H24 119.783 no . . .
C27 C24 H24 119.790 no . . .
C22 C25 H25 119.920 no . . .
C26 C25 H25 119.922 no . . .
C25 C26 H26 119.444 no . . .
C27 C26 H26 119.455 no . . .
C30 C31 H31 119.946 no . . .
C32 C31 H31 119.941 no . . .
C31 C32 H32 119.284 no . . .
C35 C32 H32 119.292 no . . .
C30 C33 H33 119.393 no . . .
C34 C33 H33 119.412 no . . .
C33 C34 H34 119.388 no . . .
C35 C34 H34 119.367 no . . .
C36 C37 H37 119.657 no . . .
C38 C37 H37 119.655 no . . .
C37 C38 H38 119.756 no . . .
C41 C38 H38 119.769 no . . .
C36 C39 H39 119.300 no . . .
C40 C39 H39 119.306 no . . .
C39 C40 H40 119.697 no . . .
C41 C40 H40 119.677 no . . .
C44 C45 H45 119.200 no . . .
C46 C45 H45 119.203 no . . .
C45 C46 H46 119.899 no . . .
C49 C46 H46 119.886 no . . .
C44 C47 H47 120.191 no . . .
C48 C47 H47 120.196 no . . .
C47 C48 H48 119.515 no . . .
C49 C48 H48 119.496 no . . .
C50 C51 H51 119.486 no . . .
C52 C51 H51 119.459 no . . .
C51 C52 H52 120.365 no . . .
C55 C52 H52 120.353 no . . .
C50 C53 H53 119.377 no . . .
C54 C53 H53 119.371 no . . .
C53 C54 H54 119.789 no . . .
C55 C54 H54 119.798 no . . .

loop_
_geom_bond_atom_site_label_1
_geom_bond_atom_site_label_2
_geom_bond_distance
_geom_bond_publ_flag
_geom_bond_site_symmetry_1
_geom_bond_site_symmetry_2
S1 S2 2.085(2) yes . .
S1 N1 1.646(7) yes . .
S2 N2 1.642(7) yes . .
S3 S4 2.088(2) yes . .
S3 N3 1.631(7) yes . .
S4 N4 1.612(7) yes . .
S5 S6 2.083(3) yes . .
S5 N5 1.636(5) yes . .
S6 N6 1.632(5) yes . .
S7 S8 2.091(3) yes . .
S7 N7 1.623(5) yes . .
S8 N8 1.616(5) yes . .
S9 S10 2.082(3) yes . .
S9 N9 1.630(7) yes . .
S10 N10 1.630(7) yes . .
S11 S12 2.080(3) yes . .
S11 N11 1.650(7) yes . .
S12 N12 1.627(7) yes . .
S13 S14 2.082(3) yes . .
S13 N13 1.617(6) yes . .
S14 N14 1.642(5) yes . .
S15 S16 2.078(3) yes . .
S15 N15 1.635(6) yes . .
S16 N16 1.635(5) yes . .
N1 C1 1.334(8) yes . .
N2 C1 1.337(8) yes . .
N3 C14 1.336(8) yes . .
N4 C14 1.343(9) yes . .
N5 C15 1.331(9) yes . .
N6 C15 1.337(8) yes . .
N7 C28 1.339(9) yes . .
N8 C28 1.343(10) yes . .
N9 C29 1.342(9) yes . .
N10 C29 1.341(8) yes . .
N11 C42 1.332(8) yes . .
N12 C42 1.343(9) yes . .
N13 C43 1.351(10) yes . .
N14 C43 1.336(9) yes . .
N15 C56 1.347(9) yes . .
N16 C56 1.328(10) yes . .
C1 C2 1.477(10) yes . .
C2 C3 1.402(8) yes . .
C2 C5 1.389(9) yes . .
C3 C4 1.376(11) yes . .
C4 C7 1.417(9) yes . .
C5 C6 1.397(11) yes . .
C6 C7 1.385(8) yes . .
C7 C8 1.476(10) yes . .
C8 C9 1.411(8) yes . .
C8 C11 1.389(9) yes . .
C9 C10 1.357(11) yes . .
C10 C13 1.410(10) yes . .
C11 C12 1.392(10) yes . .
C12 C13 1.403(8) yes . .
C13 C14 1.463(11) yes . .
C15 C16 1.488(7) yes . .
C16 C17 1.393(9) yes . .
C16 C19 1.390(10) yes . .
C17 C18 1.384(8) yes . .
C18 C21 1.386(10) yes . .
C19 C20 1.385(8) yes . .
C20 C21 1.403(9) yes . .
C21 C22 1.485(7) yes . .
C22 C23 1.413(9) yes . .
C22 C25 1.399(10) yes . .
C23 C24 1.383(8) yes . .
C24 C27 1.397(10) yes . .
C25 C26 1.384(8) yes . .
C26 C27 1.387(9) yes . .
C27 C28 1.481(8) yes . .
C29 C30 1.469(11) yes . .
C30 C31 1.403(8) yes . .
C30 C33 1.400(10) yes . .
C31 C32 1.379(10) yes . .
C32 C35 1.403(9) yes . .
C33 C34 1.353(11) yes . .
C34 C35 1.419(8) yes . .
C35 C36 1.471(10) yes . .
C36 C37 1.411(8) yes . .
C36 C39 1.390(9) yes . .
C37 C38 1.390(10) yes . .
C38 C41 1.403(9) yes . .
C39 C40 1.385(10) yes . .
C40 C41 1.398(8) yes . .
C41 C42 1.461(10) yes . .
C43 C44 1.473(8) yes . .
C44 C45 1.389(9) yes . .
C44 C47 1.410(10) yes . .
C45 C46 1.381(9) yes . .
C46 C49 1.398(10) yes . .
C47 C48 1.393(8) yes . .
C48 C49 1.403(9) yes . .
C49 C50 1.480(8) yes . .
C50 C51 1.415(10) yes . .
C50 C53 1.376(10) yes . .
C51 C52 1.377(8) yes . .
C52 C55 1.404(10) yes . .
C53 C54 1.375(8) yes . .
C54 C55 1.392(10) yes . .
C55 C56 1.485(8) yes . .
C3 H3 0.950 no . .
C4 H4 0.950 no . .
C5 H5 0.950 no . .
C6 H6 0.950 no . .
C9 H9 0.950 no . .
C10 H10 0.950 no . .
C11 H11 0.950 no . .
C12 H12 0.950 no . .
C17 H17 0.950 no . .
C18 H18 0.950 no . .
C19 H19 0.950 no . .
C20 H20 0.950 no . .
C23 H23 0.950 no . .
C24 H24 0.950 no . .
C25 H25 0.950 no . .
C26 H26 0.950 no . .
C31 H31 0.950 no . .
C32 H32 0.950 no . .
C33 H33 0.950 no . .
C34 H34 0.950 no . .
C37 H37 0.950 no . .
C38 H38 0.950 no . .
C39 H39 0.950 no . .
C40 H40 0.950 no . .
C45 H45 0.950 no . .
C46 H46 0.950 no . .
C47 H47 0.950 no . .
C48 H48 0.950 no . .
C51 H51 0.950 no . .
C52 H52 0.950 no . .
C53 H53 0.950 no . .
C54 H54 0.950 no . .

loop_
_geom_contact_atom_site_label_1
_geom_contact_atom_site_label_2
_geom_contact_distance
_geom_contact_publ_flag
_geom_contact_site_symmetry_1
_geom_contact_site_symmetry_2
N1 C3 2.821(10) no . .
N2 C5 2.869(10) no . .
N3 C10 2.888(10) no . .
N4 C12 2.857(10) no . .
N5 C17 2.841(7) no . .
N6 C19 2.883(7) no . .
N7 C24 2.876(7) no . .
N8 C26 2.849(8) no . .
N9 C31 2.805(10) no . .
N10 C33 2.898(10) no . .
N11 C38 2.856(10) no . .
N12 C40 2.838(10) no . .
N13 C45 2.872(8) no . .
N14 C47 2.873(8) no . .
N15 C52 2.878(8) no . .
N16 C54 2.842(8) no . .
C2 C7 2.813(10) no . .
C3 C6 2.771(9) no . .
C4 C5 2.782(9) no . .
C4 C9 3.017(10) no . .
C6 C11 3.018(10) no . .
C8 C13 2.822(10) no . .
C9 C12 2.762(9) no . .
C10 C11 2.776(8) no . .
C16 C21 2.800(7) no . .
C17 C20 2.752(10) no . .
C18 C19 2.789(9) no . .
C18 C23 3.006(8) no . .
C20 C25 3.032(8) no . .
C22 C27 2.803(8) no . .
C23 C26 2.775(10) no . .
C24 C25 2.785(9) no . .
C30 C35 2.814(11) no . .
C31 C34 2.775(9) no . .
C32 C33 2.767(8) no . .
C32 C37 3.016(10) no . .
C34 C39 3.038(10) no . .
C36 C41 2.821(10) no . .
C37 C40 2.778(9) no . .
C38 C39 2.776(8) no . .
C44 C49 2.813(8) no . .
C45 C48 2.768(10) no . .
C46 C47 2.793(10) no . .
C46 C51 3.037(9) no . .
C48 C53 2.981(8) no . .
C50 C55 2.794(8) no . .
C51 C54 2.764(10) no . .
C52 C53 2.781(10) no . .
S1 S4 3.175(3) no . 2_656
S1 S15 3.336(3) no . 2_645
S1 N15 3.379(7) no . 2_645
S2 S3 3.142(3) no . 2_656
S2 S5 3.307(3) no . .
S2 N15 3.145(7) no . 2_645
S3 S2 3.142(3) no . 2_646
S3 S8 3.235(3) no . 1_656
S3 N2 3.542(7) no . 2_646
S3 N14 3.043(7) no . 2_646
S3 C47 3.569(7) no . 2_646
S4 S1 3.175(3) no . 2_646
S4 S14 3.231(3) no . 2_646
S4 N1 3.579(7) no . 2_646
S4 N14 3.238(7) no . 2_646
S5 S2 3.307(3) no . .
S5 S8 3.174(3) no . 2_555
S5 N2 3.380(5) no . .
S6 S7 3.139(3) no . 2_555
S6 S9 3.339(3) no . .
S6 N2 3.122(6) no . .
S7 S6 3.139(3) no . 2_545
S7 S12 3.275(3) no . 1_554
S7 N3 3.056(6) no . 1_454
S7 N6 3.542(6) no . 2_545
S7 C10 3.531(6) no . 1_454
S8 S3 3.235(3) no . 1_454
S8 S5 3.174(3) no . 2_545
S8 N3 3.218(5) no . 1_454
S8 N5 3.599(7) no . 2_545
S9 S6 3.339(3) no . .
S9 S12 3.232(4) no . 2_556
S9 N6 3.448(6) no . .
S9 C9 3.564(6) no . 2_656
S10 S11 3.236(4) no . 2_556
S10 S13 3.180(3) no . 1_455
S10 N6 3.125(7) no . .
S11 S10 3.236(4) no . 2_546
S11 S16 3.365(3) no . 1_556
S11 N7 3.084(7) no . 1_556
S11 C24 3.520(7) no . 1_556
S12 S7 3.275(3) no . 1_556
S12 S9 3.232(4) no . 2_546
S12 N7 3.213(7) no . 1_556
S13 S10 3.180(3) no . 1_655
S13 S16 3.228(4) no . 2_645
S13 N10 3.267(6) no . 1_655
S14 S4 3.231(3) no . 2_656
S14 S15 3.241(4) no . 2_645
S14 N10 3.008(6) no . 1_655
S14 N15 3.574(7) no . 2_645
S15 S1 3.336(3) no . 2_655
S15 S14 3.241(4) no . 2_655
S15 N11 3.182(6) no . 1_554
S16 S11 3.365(3) no . 1_554
S16 S13 3.228(4) no . 2_655
S16 N11 3.333(5) no . 1_554
N1 S4 3.579(7) no . 2_656
N1 N4 3.302(9) no . 2_656
N1 C14 3.568(10) no . 2_656
N2 S3 3.542(7) no . 2_656
N2 S5 3.380(5) no . .
N2 S6 3.122(6) no . .
N2 N3 3.268(9) no . 2_656
N3 S7 3.056(6) no . 1_656
N3 S8 3.218(5) no . 1_656
N3 N2 3.268(9) no . 2_646
N3 C1 3.512(9) no . 2_646
N4 N1 3.302(9) no . 2_646
N4 C1 3.587(9) no . 2_646
N5 S8 3.599(7) no . 2_555
N5 N8 3.314(10) no . 2_555
N5 C28 3.590(10) no . 2_555
N6 S7 3.542(6) no . 2_555
N6 S9 3.448(6) no . .
N6 S10 3.125(7) no . .
N6 N7 3.250(9) no . 2_555
N6 C28 3.585(10) no . 2_555
N7 S11 3.084(7) no . 1_554
N7 S12 3.213(7) no . 1_554
N7 N6 3.250(9) no . 2_545
N7 C15 3.541(9) no . 2_545
N8 N5 3.314(10) no . 2_545
N8 C15 3.594(9) no . 2_545
N9 N12 3.371(10) no . 2_556
N10 S13 3.267(6) no . 1_455
N10 S14 3.008(6) no . 1_455
N10 N11 3.396(10) no . 2_556
N11 S15 3.182(6) no . 1_556
N11 S16 3.333(5) no . 1_556
N11 N10 3.396(10) no . 2_546
N12 N9 3.371(10) no . 2_546
N13 N16 3.346(10) no . 2_645
N14 S3 3.043(7) no . 2_656
N14 S4 3.238(7) no . 2_656
N14 N15 3.310(10) no . 2_645
N14 C56 3.567(10) no . 2_645
N15 S1 3.379(7) no . 2_655
N15 S2 3.145(7) no . 2_655
N15 S14 3.574(7) no . 2_655
N15 N14 3.310(10) no . 2_655
N16 N13 3.346(10) no . 2_655
C1 N3 3.512(9) no . 2_656
C1 N4 3.587(9) no . 2_656
C1 C14 3.333(10) no . 2_656
C2 C10 3.347(10) no . 2_656
C2 C12 3.444(9) no . 2_646
C2 C13 3.480(9) no . 2_656
C3 C10 3.517(9) no . 2_656
C3 C12 3.590(10) no . 2_646
C3 C12 3.542(10) no . 2_656
C3 C13 3.387(10) no . 2_656
C4 C8 3.417(10) no . 2_656
C4 C9 3.525(9) no . 2_656
C4 C11 3.559(10) no . 2_646
C4 C11 3.572(10) no . 2_656
C5 C10 3.477(10) no . 2_656
C6 C8 3.440(9) no . 2_646
C6 C9 3.504(9) no . 2_656
C7 C8 3.555(10) no . 2_646
C7 C8 3.577(10) no . 2_656
C7 C9 3.407(9) no . 2_656
C7 C11 3.536(10) no . 2_646
C8 C4 3.417(10) no . 2_646
C8 C6 3.440(9) no . 2_656
C8 C7 3.577(10) no . 2_646
C8 C7 3.555(10) no . 2_656
C9 S9 3.564(6) no . 2_646
C9 C4 3.525(9) no . 2_646
C9 C6 3.504(9) no . 2_646
C9 C7 3.407(9) no . 2_646
C10 S7 3.531(6) no . 1_656
C10 C2 3.347(10) no . 2_646
C10 C3 3.517(9) no . 2_646
C10 C5 3.477(10) no . 2_646
C11 C4 3.572(10) no . 2_646
C11 C4 3.559(10) no . 2_656
C11 C7 3.536(10) no . 2_656
C12 C2 3.444(9) no . 2_656
C12 C3 3.542(10) no . 2_646
C12 C3 3.590(10) no . 2_656
C13 C2 3.480(9) no . 2_646
C13 C3 3.387(10) no . 2_646
C14 N1 3.568(10) no . 2_646
C14 C1 3.333(10) no . 2_646
C15 N7 3.541(9) no . 2_555
C15 N8 3.594(9) no . 2_555
C15 C28 3.354(10) no . 2_555
C16 C24 3.338(10) no . 2_555
C16 C26 3.439(10) no . 2_545
C16 C27 3.449(10) no . 2_555
C17 C24 3.541(9) no . 2_555
C17 C26 3.525(9) no . 2_555
C17 C27 3.384(9) no . 2_555
C18 C22 3.421(10) no . 2_555
C18 C23 3.571(10) no . 2_555
C18 C25 3.568(10) no . 2_545
C18 C25 3.562(10) no . 2_555
C19 C24 3.464(10) no . 2_555
C19 C27 3.597(10) no . 2_545
C20 C22 3.397(10) no . 2_545
C20 C23 3.513(10) no . 2_555
C20 C25 3.583(10) no . 2_545
C21 C22 3.588(10) no . 2_545
C21 C22 3.540(10) no . 2_555
C21 C23 3.412(10) no . 2_555
C21 C25 3.513(10) no . 2_545
C22 C18 3.421(10) no . 2_545
C22 C20 3.397(10) no . 2_555
C22 C21 3.540(10) no . 2_545
C22 C21 3.588(10) no . 2_555
C23 C18 3.571(10) no . 2_545
C23 C20 3.513(10) no . 2_545
C23 C21 3.412(10) no . 2_545
C24 S11 3.520(7) no . 1_554
C24 C16 3.338(10) no . 2_545
C24 C17 3.541(9) no . 2_545
C24 C19 3.464(10) no . 2_545
C25 C18 3.562(10) no . 2_545
C25 C18 3.568(10) no . 2_555
C25 C20 3.583(10) no . 2_555
C25 C21 3.513(10) no . 2_555
C26 C16 3.439(10) no . 2_555
C26 C17 3.525(9) no . 2_545
C27 C16 3.449(10) no . 2_545
C27 C17 3.384(9) no . 2_545
C27 C19 3.597(10) no . 2_555
C28 N5 3.590(10) no . 2_545
C28 N6 3.585(10) no . 2_545
C28 C15 3.354(10) no . 2_545
C29 C42 3.443(11) no . 2_556
C30 C38 3.438(10) no . 2_556
C30 C40 3.399(10) no . 2_546
C30 C41 3.523(9) no . 2_556
C31 C40 3.497(10) no . 2_556
C31 C41 3.416(10) no . 2_556
C32 C36 3.461(9) no . 2_556
C32 C39 3.589(10) no . 2_546
C32 C39 3.537(10) no . 2_556
C33 C38 3.518(10) no . 2_556
C33 C40 3.572(9) no . 2_546
C33 C41 3.509(10) no . 2_546
C34 C36 3.368(9) no . 2_546
C34 C37 3.573(10) no . 2_546
C34 C37 3.551(10) no . 2_556
C34 C39 3.545(9) no . 2_546
C35 C36 3.551(10) no . 2_546
C35 C36 3.574(10) no . 2_556
C35 C37 3.473(10) no . 2_556
C35 C39 3.471(10) no . 2_546
C36 C32 3.461(9) no . 2_546
C36 C34 3.368(9) no . 2_556
C36 C35 3.574(10) no . 2_546
C36 C35 3.551(10) no . 2_556
C37 C34 3.551(10) no . 2_546
C37 C34 3.573(10) no . 2_556
C37 C35 3.473(10) no . 2_546
C38 C30 3.438(10) no . 2_546
C38 C33 3.518(10) no . 2_546
C39 C32 3.537(10) no . 2_546
C39 C32 3.589(10) no . 2_556
C39 C34 3.545(9) no . 2_556
C39 C35 3.471(10) no . 2_556
C40 C30 3.399(10) no . 2_556
C40 C31 3.497(10) no . 2_546
C40 C33 3.572(9) no . 2_556
C41 C30 3.523(9) no . 2_546
C41 C31 3.416(10) no . 2_546
C41 C33 3.509(10) no . 2_556
C42 C29 3.443(11) no . 2_546
C43 C56 3.388(11) no . 2_645
C44 C52 3.586(10) no . 2_655
C44 C54 3.387(10) no . 2_645
C44 C55 3.511(10) no . 2_645
C45 C54 3.550(10) no . 2_645
C45 C54 3.576(10) no . 2_655
C45 C55 3.430(10) no . 2_655
C46 C50 3.505(10) no . 2_655
C46 C53 3.516(10) no . 2_655
C47 S3 3.569(7) no . 2_656
C47 C52 3.486(10) no . 2_645
C47 C54 3.513(10) no . 2_645
C47 C55 3.366(10) no . 2_645
C48 C50 3.400(10) no . 2_645
C48 C51 3.539(10) no . 2_645
C48 C51 3.585(10) no . 2_655
C48 C53 3.549(10) no . 2_645
C49 C50 3.562(9) no . 2_645
C49 C50 3.563(9) no . 2_655
C49 C51 3.436(10) no . 2_655
C49 C53 3.440(10) no . 2_645
C50 C46 3.505(10) no . 2_645
C50 C48 3.400(10) no . 2_655
C50 C49 3.563(9) no . 2_645
C50 C49 3.562(9) no . 2_655
C51 C48 3.585(10) no . 2_645
C51 C48 3.539(10) no . 2_655
C51 C49 3.436(10) no . 2_645
C52 C44 3.586(10) no . 2_645
C52 C47 3.486(10) no . 2_655
C53 C46 3.516(10) no . 2_645
C53 C48 3.549(10) no . 2_655
C53 C49 3.440(10) no . 2_655
C54 C44 3.387(10) no . 2_655
C54 C45 3.576(10) no . 2_645
C54 C45 3.550(10) no . 2_655
C54 C47 3.513(10) no . 2_655
C55 C44 3.511(10) no . 2_655
C55 C45 3.430(10) no . 2_645
C55 C47 3.366(10) no . 2_655
C56 N14 3.567(10) no . 2_655
C56 C43 3.388(11) no . 2_655
N1 H3 2.5058 no . .
N2 H5 2.5836 no . .
N3 H10 2.5977 no . .
N4 H12 2.5690 no . .
N5 H17 2.5295 no . .
N6 H19 2.5933 no . .
N7 H24 2.5664 no . .
N8 H26 2.5531 no . .
N9 H31 2.4930 no . .
N10 H33 2.6065 no . .
N11 H38 2.5622 no . .
N12 H40 2.5330 no . .
N13 H45 2.5809 no . .
N14 H47 2.5772 no . .
N15 H52 2.5857 no . .
N16 H54 2.5460 no . .
C1 H3 2.6332 no . .
C1 H5 2.6762 no . .
C2 H4 3.2711 no . .
C2 H6 3.2661 no . .
C3 H5 3.2671 no . .
C4 H6 3.2661 no . .
C4 H9 2.7525 no . .
C5 H3 3.2632 no . .
C6 H4 3.2639 no . .
C6 H11 2.7933 no . .
C7 H3 3.2816 no . .
C7 H5 3.2773 no . .
C7 H9 2.6595 no . .
C7 H11 2.6644 no . .
C8 H4 2.6672 no . .
C8 H6 2.6614 no . .
C8 H10 3.2718 no . .
C8 H12 3.2699 no . .
C9 H4 2.7882 no . .
C9 H11 3.2615 no . .
C10 H12 3.2721 no . .
C11 H6 2.7627 no . .
C11 H9 3.2553 no . .
C12 H10 3.2712 no . .
C13 H9 3.2594 no . .
C13 H11 3.2836 no . .
C14 H10 2.6685 no . .
C14 H12 2.6613 no . .
C15 H17 2.6473 no . .
C15 H19 2.6654 no . .
C16 H18 3.2748 no . .
C16 H20 3.2534 no . .
C17 H19 3.2608 no . .
C18 H20 3.2559 no . .
C18 H23 2.7532 no . .
C19 H17 3.2551 no . .
C20 H18 3.2623 no . .
C20 H25 2.8173 no . .
C21 H17 3.2521 no . .
C21 H19 3.2858 no . .
C21 H23 2.6656 no . .
C21 H25 2.6843 no . .
C22 H18 2.6657 no . .
C22 H20 2.6541 no . .
C22 H24 3.2826 no . .
C22 H26 3.2664 no . .
C23 H18 2.7757 no . .
C23 H25 3.2822 no . .
C24 H26 3.2590 no . .
C25 H20 2.7805 no . .
C25 H23 3.2796 no . .
C26 H24 3.2599 no . .
C27 H23 3.2686 no . .
C27 H25 3.2667 no . .
C28 H24 2.6434 no . .
C28 H26 2.6564 no . .
C29 H31 2.6345 no . .
C29 H33 2.6808 no . .
C30 H32 3.2650 no . .
C30 H34 3.2526 no . .
C31 H33 3.2692 no . .
C32 H34 3.2709 no . .
C32 H37 2.7542 no . .
C33 H31 3.2720 no . .
C34 H32 3.2726 no . .
C34 H39 2.8121 no . .
C35 H31 3.2808 no . .
C35 H33 3.2704 no . .
C35 H37 2.6359 no . .
C35 H39 2.6812 no . .
C36 H32 2.6805 no . .
C36 H34 2.6704 no . .
C36 H38 3.2884 no . .
C36 H40 3.2712 no . .
C37 H32 2.7900 no . .
C37 H39 3.2628 no . .
C38 H40 3.2688 no . .
C39 H34 2.7872 no . .
C39 H37 3.2620 no . .
C40 H38 3.2685 no . .
C41 H37 3.2792 no . .
C41 H39 3.2695 no . .
C42 H38 2.6652 no . .
C42 H40 2.6379 no . .
C43 H45 2.6646 no . .
C43 H47 2.6478 no . .
C44 H46 3.2703 no . .
C44 H48 3.2798 no . .
C45 H47 3.2704 no . .
C46 H48 3.2676 no . .
C46 H51 2.7855 no . .
C47 H45 3.2675 no . .
C48 H46 3.2707 no . .
C48 H53 2.7350 no . .
C49 H45 3.2626 no . .
C49 H47 3.2896 no . .
C49 H51 2.6646 no . .
C49 H53 2.6477 no . .
C50 H46 2.6914 no . .
C50 H48 2.6356 no . .
C50 H52 3.2898 no . .
C50 H54 3.2498 no . .
C51 H46 2.8258 no . .
C51 H53 3.2588 no . .
C52 H54 3.2739 no . .
C53 H48 2.7095 no . .
C53 H51 3.2537 no . .
C54 H52 3.2755 no . .
C55 H51 3.2582 no . .
C55 H53 3.2548 no . .
C56 H52 2.6726 no . .
C56 H54 2.6511 no . .
H3 H4 2.3172 no . .
H4 H9 2.3740 no . .
H5 H6 2.3365 no . .
H6 H11 2.3788 no . .
H9 H10 2.2890 no . .
H11 H12 2.3302 no . .
H17 H18 2.3252 no . .
H18 H23 2.3703 no . .
H19 H20 2.3290 no . .
H20 H25 2.4238 no . .
H23 H24 2.3276 no . .
H25 H26 2.3245 no . .
H31 H32 2.3176 no . .
H32 H37 2.3760 no . .
H33 H34 2.2862 no . .
H34 H39 2.4068 no . .
H37 H38 2.3312 no . .
H39 H40 2.3207 no . .
H45 H46 2.3183 no . .
H46 H51 2.4297 no . .
H47 H48 2.3393 no . .
H48 H53 2.2991 no . .
H51 H52 2.3247 no . .
H53 H54 2.3135 no . .
S1 H33 3.1902 no . 1_655
S1 H34 2.9302 no . 1_655
S1 H37 3.3664 no . 2_646
S2 H47 3.3523 no . .
S2 H52 3.0227 no . 2_645
S3 H47 2.8212 no . 2_646
S4 H33 3.4148 no . 2_546
S4 H34 3.2147 no . 2_546
S4 H37 3.0491 no . .
S4 H38 3.2191 no . .
S5 H47 3.1731 no . .
S5 H48 2.8903 no . .
S5 H51 3.3856 no . 2_645
S6 H5 3.0068 no . .
S6 H10 3.4279 no . 2_656
S7 H10 2.7528 no . 1_454
S8 H47 3.5512 no . 2_545
S8 H48 3.2222 no . 2_545
S8 H51 3.0677 no . 1_455
S8 H52 3.2111 no . 1_455
S9 H6 3.3325 no . .
S9 H9 2.8291 no . 2_656
S9 H10 3.1289 no . 2_656
S10 H19 3.0786 no . .
S10 H24 3.3540 no . 2_555
S11 H24 2.7712 no . 1_556
S12 H5 3.2330 no . 2_556
S12 H6 3.1179 no . 2_556
S12 H9 3.3351 no . 1_455
S13 H19 3.3901 no . 1_655
S13 H20 3.2210 no . 1_655
S13 H23 3.0282 no . 2_655
S13 H24 3.2660 no . 2_655
S14 H33 2.8434 no . 1_655
S14 H38 3.5924 no . 2_656
S15 H33 3.5710 no . 2_555
S15 H38 2.9175 no . 1_554
S16 H19 3.2020 no . 2_555
S16 H20 2.9628 no . 2_555
S16 H23 3.4072 no . .
N1 H32 2.7392 no . 2_646
N1 H34 2.8627 no . 1_655
N1 H37 3.4308 no . 2_646
N4 H34 3.2183 no . 2_546
N4 H37 2.8551 no . .
N4 H39 2.8494 no . 2_546
N5 H46 2.7764 no . 2_645
N5 H48 2.8659 no . .
N5 H51 3.3672 no . 2_645
N8 H48 3.2569 no . 2_545
N8 H51 2.8506 no . 1_455
N8 H53 2.7976 no . 2_545
N9 H6 3.3063 no . .
N9 H9 2.8228 no . 2_656
N9 H11 2.7803 no . .
N12 H4 2.8366 no . 1_455
N12 H6 2.8585 no . 2_556
N12 H9 3.3947 no . 1_455
N13 H20 3.1993 no . 1_655
N13 H23 2.8829 no . 2_655
N13 H25 2.7915 no . 1_655
N16 H18 2.7551 no . .
N16 H20 2.8675 no . 2_555
N16 H23 3.4573 no . .
C2 H10 3.3794 no . 2_656
C2 H12 3.5397 no . 2_646
C3 H12 3.5037 no . 2_646
C3 H31 2.9152 no . 2_646
C3 H32 3.3483 no . 2_646
C3 H40 3.2747 no . 1_655
C4 H6 3.5453 no . 2_656
C4 H11 3.3586 no . 2_646
C4 H31 3.0189 no . 2_646
C4 H40 3.2541 no . 1_655
C5 H10 3.3053 no . 2_656
C6 H4 3.4608 no . 2_646
C6 H9 3.3296 no . 2_656
C7 H9 3.4156 no . 2_656
C7 H11 3.5347 no . 2_646
C8 H4 3.4484 no . 2_646
C8 H6 3.5749 no . 2_656
C9 H6 3.5721 no . 2_656
C10 H5 3.4864 no . 2_656
C11 H4 3.4223 no . 2_646
C11 H31 3.1960 no . .
C11 H40 3.0178 no . 2_546
C12 H3 3.3958 no . 2_646
C12 H31 3.2763 no . .
C12 H32 3.5797 no . .
C12 H39 3.2037 no . 2_546
C12 H40 3.0600 no . 2_546
C13 H3 3.4354 no . 2_646
C16 H24 3.3902 no . 2_555
C16 H26 3.5006 no . 2_545
C17 H26 3.4869 no . 2_545
C17 H45 2.9561 no . 2_645
C17 H46 3.2364 no . 2_645
C17 H54 3.2423 no . .
C18 H20 3.4538 no . 2_555
C18 H25 3.3442 no . 2_545
C18 H45 2.9898 no . 2_645
C18 H54 3.2924 no . .
C19 H24 3.3185 no . 2_555
C20 H18 3.4704 no . 2_545
C20 H23 3.3706 no . 2_555
C21 H23 3.4567 no . 2_555
C21 H25 3.4836 no . 2_545
C22 H18 3.4862 no . 2_545
C22 H20 3.4544 no . 2_555
C23 H20 3.4777 no . 2_555
C24 H19 3.4881 no . 2_555
C25 H18 3.4419 no . 2_545
C25 H45 3.1763 no . 1_455
C25 H54 3.0274 no . 2_545
C26 H17 3.3945 no . 2_545
C26 H45 3.3066 no . 1_455
C26 H53 3.3195 no . 2_545
C26 H54 2.9975 no . 2_545
C27 H17 3.4450 no . 2_545
C30 H38 3.4905 no . 2_556
C30 H40 3.4733 no . 2_546
C31 H3 3.1885 no . 2_656
C31 H11 3.1970 no . .
C31 H12 2.9637 no . .
C31 H40 3.5164 no . 2_546
C32 H3 3.2367 no . 2_656
C32 H12 2.9517 no . .
C32 H34 3.5074 no . 2_556
C32 H39 3.3763 no . 2_546
C33 H38 3.3794 no . 2_556
C34 H32 3.5175 no . 2_546
C34 H37 3.4419 no . 2_556
C35 H37 3.5472 no . 2_556
C35 H39 3.4484 no . 2_546
C36 H32 3.5145 no . 2_546
C36 H34 3.4331 no . 2_556
C37 H34 3.4407 no . 2_556
C38 H33 3.4119 no . 2_556
C39 H3 3.0655 no . 1_455
C39 H12 3.2173 no . 2_556
C39 H32 3.4069 no . 2_546
C40 H3 3.0125 no . 1_455
C40 H4 3.3364 no . 1_455
C40 H12 3.3431 no . 2_556
C40 H31 3.3484 no . 2_546
C41 H31 3.4604 no . 2_546
C41 H33 3.4996 no . 2_556
C44 H54 3.4157 no . 2_645
C45 H17 3.2247 no . 2_655
C45 H25 3.1757 no . 1_655
C45 H26 3.0263 no . 1_655
C45 H54 3.3868 no . 2_645
C46 H17 3.1740 no . 2_655
C46 H26 2.9881 no . 1_655
C46 H53 3.4757 no . 2_645
C47 H52 3.5013 no . 2_655
C48 H51 3.4919 no . 2_655
C49 H51 3.5349 no . 2_655
C49 H53 3.4857 no . 2_645
C50 H46 3.4931 no . 2_645
C50 H48 3.4473 no . 2_655
C51 H48 3.4009 no . 2_655
C51 H53 3.5181 no . 2_645
C52 H47 3.2894 no . 2_655
C53 H17 3.0672 no . .
C53 H26 3.2739 no . 2_555
C53 H46 3.3101 no . 2_645
C53 H51 3.5625 no . 2_655
C54 H17 2.9578 no . .
C54 H18 3.4005 no . .
C54 H26 3.2983 no . 2_555
C54 H45 3.4919 no . 2_645
C55 H45 3.5274 no . 2_645
C55 H47 3.3743 no . 2_655
H3 C12 3.3958 no . 2_656
H3 C13 3.4354 no . 2_656
H3 C31 3.1885 no . 2_646
H3 C32 3.2367 no . 2_646
H3 C39 3.0655 no . 1_655
H3 C40 3.0125 no . 1_655
H3 H12 3.5696 no . 2_646
H3 H12 3.5642 no . 2_656
H3 H31 2.5927 no . 2_646
H3 H32 2.6866 no . 2_646
H3 H39 2.8171 no . 1_655
H3 H40 2.7128 no . 1_655
H4 N12 2.8366 no . 1_655
H4 C6 3.4608 no . 2_656
H4 C8 3.4484 no . 2_656
H4 C11 3.4223 no . 2_656
H4 C40 3.3364 no . 1_655
H4 H6 2.9195 no . 2_656
H4 H11 3.5354 no . 2_646
H4 H11 3.5976 no . 2_656
H4 H31 2.8013 no . 2_646
H4 H40 2.6655 no . 1_655
H5 S6 3.0068 no . .
H5 S12 3.2330 no . 2_546
H5 C10 3.4864 no . 2_646
H5 H10 3.4568 no . 2_656
H6 S9 3.3325 no . .
H6 S12 3.1179 no . 2_546
H6 N9 3.3063 no . .
H6 N12 2.8585 no . 2_546
H6 C4 3.5453 no . 2_646
H6 C8 3.5749 no . 2_646
H6 C9 3.5721 no . 2_646
H6 H4 2.9195 no . 2_646
H6 H9 3.4749 no . 2_656
H6 H40 3.4541 no . 2_546
H9 S9 2.8291 no . 2_646
H9 S12 3.3351 no . 1_655
H9 N9 2.8228 no . 2_646
H9 N12 3.3947 no . 1_655
H9 C6 3.3296 no . 2_646
H9 C7 3.4156 no . 2_646
H9 H6 3.4749 no . 2_646
H9 H11 3.0795 no . 2_646
H10 S6 3.4279 no . 2_646
H10 S7 2.7528 no . 1_656
H10 S9 3.1289 no . 2_646
H10 C2 3.3794 no . 2_646
H10 C5 3.3053 no . 2_646
H10 H5 3.4568 no . 2_646
H11 N9 2.7803 no . .
H11 C4 3.3586 no . 2_656
H11 C7 3.5347 no . 2_656
H11 C31 3.1970 no . .
H11 H4 3.5976 no . 2_646
H11 H4 3.5354 no . 2_656
H11 H9 3.0795 no . 2_656
H11 H31 2.5913 no . .
H11 H40 2.7650 no . 2_546
H12 C2 3.5397 no . 2_656
H12 C3 3.5037 no . 2_656
H12 C31 2.9637 no . .
H12 C32 2.9517 no . .
H12 C39 3.2173 no . 2_546
H12 C40 3.3431 no . 2_546
H12 H3 3.5642 no . 2_646
H12 H3 3.5696 no . 2_656
H12 H31 2.7541 no . .
H12 H32 2.7186 no . .
H12 H37 3.4841 no . .
H12 H39 2.5767 no . 2_546
H12 H40 2.8418 no . 2_546
H17 C26 3.3945 no . 2_555
H17 C27 3.4450 no . 2_555
H17 C45 3.2247 no . 2_645
H17 C46 3.1740 no . 2_645
H17 C53 3.0672 no . .
H17 C54 2.9578 no . .
H17 H26 3.5787 no . 2_545
H17 H26 3.5534 no . 2_555
H17 H45 2.6805 no . 2_645
H17 H46 2.5772 no . 2_645
H17 H53 2.8337 no . .
H17 H54 2.6512 no . .
H18 N16 2.7551 no . .
H18 C20 3.4704 no . 2_555
H18 C22 3.4862 no . 2_555
H18 C25 3.4419 no . 2_555
H18 C54 3.4005 no . .
H18 H20 2.8591 no . 2_555
H18 H25 3.5314 no . 2_545
H18 H45 2.7586 no . 2_645
H18 H54 2.7567 no . .
H19 S10 3.0786 no . .
H19 S13 3.3901 no . 1_455
H19 S16 3.2020 no . 2_545
H19 C24 3.4881 no . 2_545
H19 H24 3.4396 no . 2_555
H20 S13 3.2210 no . 1_455
H20 S16 2.9628 no . 2_545
H20 N13 3.1993 no . 1_455
H20 N16 2.8675 no . 2_545
H20 C18 3.4538 no . 2_545
H20 C22 3.4544 no . 2_545
H20 C23 3.4777 no . 2_545
H20 H18 2.8591 no . 2_545
H20 H23 3.5916 no . 2_545
H20 H23 3.5343 no . 2_555
H23 S13 3.0282 no . 2_645
H23 S16 3.4072 no . .
H23 N13 2.8829 no . 2_645
H23 N16 3.4573 no . .
H23 C20 3.3706 no . 2_545
H23 C21 3.4567 no . 2_545
H23 H20 3.5343 no . 2_545
H23 H20 3.5916 no . 2_555
H23 H25 3.0573 no . 2_545
H23 H45 3.5667 no . 2_645
H24 S10 3.3540 no . 2_545
H24 S11 2.7712 no . 1_554
H24 S13 3.2660 no . 2_645
H24 C16 3.3902 no . 2_545
H24 C19 3.3185 no . 2_545
H24 H19 3.4396 no . 2_545
H25 N13 2.7915 no . 1_455
H25 C18 3.3442 no . 2_555
H25 C21 3.4836 no . 2_555
H25 C45 3.1757 no . 1_455
H25 H18 3.5314 no . 2_555
H25 H23 3.0573 no . 2_555
H25 H45 2.5381 no . 1_455
H25 H54 2.7934 no . 2_545
H26 C16 3.5006 no . 2_555
H26 C17 3.4869 no . 2_555
H26 C45 3.0263 no . 1_455
H26 C46 2.9881 no . 1_455
H26 C53 3.2739 no . 2_545
H26 C54 3.2983 no . 2_545
H26 H17 3.5534 no . 2_545
H26 H17 3.5787 no . 2_555
H26 H45 2.7967 no . 1_455
H26 H46 2.7528 no . 1_455
H26 H51 3.4413 no . 1_455
H26 H53 2.6897 no . 2_545
H26 H54 2.7370 no . 2_545
H31 C3 2.9152 no . 2_656
H31 C4 3.0189 no . 2_656
H31 C11 3.1960 no . .
H31 C12 3.2763 no . .
H31 C40 3.3484 no . 2_556
H31 C41 3.4604 no . 2_556
H31 H3 2.5927 no . 2_656
H31 H4 2.8013 no . 2_656
H31 H11 2.5913 no . .
H31 H12 2.7541 no . .
H31 H40 3.4541 no . 2_556
H32 N1 2.7392 no . 2_656
H32 C3 3.3482 no . 2_656
H32 C12 3.5797 no . .
H32 C34 3.5175 no . 2_556
H32 C36 3.5145 no . 2_556
H32 C39 3.4069 no . 2_556
H32 H3 2.6866 no . 2_656
H32 H12 2.7186 no . .
H32 H34 2.9123 no . 2_556
H32 H39 3.5849 no . 2_546
H32 H39 3.5415 no . 2_556
H33 S1 3.1902 no . 1_455
H33 S4 3.4148 no . 2_556
H33 S14 2.8434 no . 1_455
H33 S15 3.5710 no . 2_545
H33 C38 3.4119 no . 2_546
H33 C41 3.4996 no . 2_546
H33 H38 3.4949 no . 2_556
H34 S1 2.9302 no . 1_455
H34 S4 3.2147 no . 2_556
H34 N1 2.8627 no . 1_455
H34 N4 3.2183 no . 2_556
H34 C32 3.5074 no . 2_546
H34 C36 3.4331 no . 2_546
H34 C37 3.4407 no . 2_546
H34 H32 2.9123 no . 2_546
H34 H37 3.5642 no . 2_546
H34 H37 3.5586 no . 2_556
H37 S1 3.3664 no . 2_656
H37 S4 3.0491 no . .
H37 N1 3.4308 no . 2_656
H37 N4 2.8551 no . .
H37 C34 3.4419 no . 2_546
H37 C35 3.5472 no . 2_546
H37 H12 3.4841 no . .
H37 H34 3.5586 no . 2_546
H37 H34 3.5642 no . 2_556
H37 H39 3.0699 no . 2_546
H38 S4 3.2191 no . .
H38 S14 3.5924 no . 2_646
H38 S15 2.9175 no . 1_556
H38 C30 3.4905 no . 2_546
H38 C33 3.3794 no . 2_546
H38 H33 3.4949 no . 2_546
H39 N4 2.8494 no . 2_556
H39 C12 3.2037 no . 2_556
H39 C32 3.3763 no . 2_556
H39 C35 3.4484 no . 2_556
H39 H3 2.8171 no . 1_455
H39 H12 2.5767 no . 2_556
H39 H32 3.5415 no . 2_546
H39 H32 3.5849 no . 2_556
H39 H37 3.0699 no . 2_556
H40 C3 3.2747 no . 1_455
H40 C4 3.2541 no . 1_455
H40 C11 3.0178 no . 2_556
H40 C12 3.0600 no . 2_556
H40 C30 3.4733 no . 2_556
H40 C31 3.5164 no . 2_556
H40 H3 2.7128 no . 1_455
H40 H4 2.6655 no . 1_455
H40 H6 3.4541 no . 2_556
H40 H11 2.7650 no . 2_556
H40 H12 2.8418 no . 2_556
H40 H31 3.4541 no . 2_546
H45 C17 2.9561 no . 2_655
H45 C18 2.9898 no . 2_655
H45 C25 3.1763 no . 1_655
H45 C26 3.3066 no . 1_655
H45 C54 3.4919 no . 2_655
H45 C55 3.5274 no . 2_655
H45 H17 2.6805 no . 2_655
H45 H18 2.7586 no . 2_655
H45 H23 3.5667 no . 2_655
H45 H25 2.5381 no . 1_655
H45 H26 2.7967 no . 1_655
H45 H54 3.5394 no . 2_645
H45 H54 3.5879 no . 2_655
H46 N5 2.7764 no . 2_655
H46 C17 3.2364 no . 2_655
H46 C50 3.4931 no . 2_655
H46 C53 3.3101 no . 2_655
H46 H17 2.5772 no . 2_655
H46 H26 2.7528 no . 1_655
H46 H48 3.0247 no . 2_655
H46 H53 3.4490 no . 2_655
H47 S2 3.3523 no . .
H47 S3 2.8212 no . 2_656
H47 S5 3.1731 no . .
H47 S8 3.5512 no . 2_555
H47 C52 3.2894 no . 2_645
H47 C55 3.3743 no . 2_645
H47 H52 3.4338 no . 2_645
H48 S5 2.8903 no . .
H48 S8 3.2222 no . 2_555
H48 N5 2.8659 no . .
H48 N8 3.2569 no . 2_555
H48 C50 3.4473 no . 2_645
H48 C51 3.4009 no . 2_645
H48 H46 3.0247 no . 2_645
H48 H51 3.5583 no . 2_645
H48 H51 3.5650 no . 2_655
H51 S5 3.3856 no . 2_655
H51 S8 3.0677 no . 1_655
H51 N5 3.3672 no . 2_655
H51 N8 2.8506 no . 1_655
H51 C48 3.4919 no . 2_645
H51 C49 3.5349 no . 2_645
H51 C53 3.5625 no . 2_645
H51 H26 3.4413 no . 1_655
H51 H48 3.5650 no . 2_645
H51 H48 3.5583 no . 2_655
H51 H53 2.9526 no . 2_645
H52 S2 3.0227 no . 2_655
H52 S8 3.2111 no . 1_655
H52 C47 3.5013 no . 2_645
H52 H47 3.4338 no . 2_655
H53 N8 2.7976 no . 2_555
H53 C26 3.3195 no . 2_555
H53 C46 3.4757 no . 2_655
H53 C49 3.4857 no . 2_655
H53 C51 3.5181 no . 2_655
H53 H17 2.8337 no . .
H53 H26 2.6897 no . 2_555
H53 H46 3.4490 no . 2_645
H53 H51 2.9526 no . 2_655
H54 C17 3.2423 no . .
H54 C18 3.2924 no . .
H54 C25 3.0274 no . 2_555
H54 C26 2.9975 no . 2_555
H54 C44 3.4157 no . 2_655
H54 C45 3.3868 no . 2_655
H54 H17 2.6512 no . .
H54 H18 2.7567 no . .
H54 H25 2.7934 no . 2_555
H54 H26 2.7370 no . 2_555
H54 H45 3.5879 no . 2_645
H54 H45 3.5394 no . 2_655

loop_
_geom_torsion_atom_site_label_1
_geom_torsion_atom_site_label_2
_geom_torsion_atom_site_label_3
_geom_torsion_atom_site_label_4
_geom_torsion
_geom_torsion_publ_flag
_geom_torsion_site_symmetry_1
_geom_torsion_site_symmetry_2
_geom_torsion_site_symmetry_3
_geom_torsion_site_symmetry_4
S2 S1 N1 C1 -0.3(4) no . . . .
N1 S1 S2 N2 0.4(3) no . . . .
S1 S2 N2 C1 -0.5(5) no . . . .
S4 S3 N3 C14 -0.7(4) no . . . .
N3 S3 S4 N4 0.4(3) no . . . .
S3 S4 N4 C14 -0.2(5) no . . . .
S6 S5 N5 C15 0.5(5) no . . . .
N5 S5 S6 N6 -1.3(3) no . . . .
S5 S6 N6 C15 1.8(5) no . . . .
S8 S7 N7 C28 0.0(5) no . . . .
N7 S7 S8 N8 -0.4(3) no . . . .
S7 S8 N8 C28 0.7(5) no . . . .
S10 S9 N9 C29 -0.4(5) no . . . .
N9 S9 S10 N10 0.4(3) no . . . .
S9 S10 N10 C29 -0.4(6) no . . . .
S12 S11 N11 C42 -1.0(5) no . . . .
N11 S11 S12 N12 1.0(3) no . . . .
S11 S12 N12 C42 -0.9(5) no . . . .
S14 S13 N13 C43 1.1(6) no . . . .
N13 S13 S14 N14 -0.7(3) no . . . .
S13 S14 N14 C43 0.3(5) no . . . .
S16 S15 N15 C56 3.0(5) no . . . .
N15 S15 S16 N16 -2.6(3) no . . . .
S15 S16 N16 C56 1.8(5) no . . . .
S1 N1 C1 N2 0.0(9) no . . . .
S1 N1 C1 C2 178.7(4) no . . . .
S2 N2 C1 N1 0.4(9) no . . . .
S2 N2 C1 C2 -178.3(4) no . . . .
S3 N3 C14 N4 0.7(9) no . . . .
S3 N3 C14 C13 -179.7(4) no . . . .
S4 N4 C14 N3 -0.3(9) no . . . .
S4 N4 C14 C13 -179.8(4) no . . . .
S5 N5 C15 N6 0.8(9) no . . . .
S5 N5 C15 C16 178.9(4) no . . . .
S6 N6 C15 N5 -2.0(9) no . . . .
S6 N6 C15 C16 179.9(4) no . . . .
S7 N7 C28 N8 0.5(9) no . . . .
S7 N7 C28 C27 179.3(4) no . . . .
S8 N8 C28 N7 -0.9(9) no . . . .
S8 N8 C28 C27 -179.7(4) no . . . .
S9 N9 C29 N10 0.1(10) no . . . .
S9 N9 C29 C30 179.9(5) no . . . .
S10 N10 C29 N9 0.3(10) no . . . .
S10 N10 C29 C30 -179.5(5) no . . . .
S11 N11 C42 N12 0.6(9) no . . . .
S11 N11 C42 C41 -176.9(5) no . . . .
S12 N12 C42 N11 0.4(9) no . . . .
S12 N12 C42 C41 177.9(5) no . . . .
S13 N13 C43 N14 -1.2(10) no . . . .
S13 N13 C43 C44 178.3(5) no . . . .
S14 N14 C43 N13 0.5(10) no . . . .
S14 N14 C43 C44 -179.0(5) no . . . .
S15 N15 C56 N16 -2.5(9) no . . . .
S15 N15 C56 C55 178.5(5) no . . . .
S16 N16 C56 N15 -0.0(9) no . . . .
S16 N16 C56 C55 179.0(4) no . . . .
N1 C1 C2 C3 18.1(9) no . . . .
N1 C1 C2 C5 -161.4(6) no . . . .
N2 C1 C2 C3 -163.1(6) no . . . .
N2 C1 C2 C5 17.4(9) no . . . .
C1 C2 C3 C4 179.7(6) no . . . .
C1 C2 C5 C6 -179.6(6) no . . . .
C3 C2 C5 C6 0.9(10) no . . . .
C5 C2 C3 C4 -0.9(10) no . . . .
C2 C3 C4 C7 1.3(10) no . . . .
C3 C4 C7 C6 -1.7(10) no . . . .
C3 C4 C7 C8 177.6(6) no . . . .
C2 C5 C6 C7 -1.4(10) no . . . .
C5 C6 C7 C4 1.8(9) no . . . .
C5 C6 C7 C8 -177.5(6) no . . . .
C4 C7 C8 C9 -39.7(9) no . . . .
C4 C7 C8 C11 144.8(6) no . . . .
C6 C7 C8 C9 139.6(6) no . . . .
C6 C7 C8 C11 -35.9(9) no . . . .
C7 C8 C9 C10 -175.7(6) no . . . .
C7 C8 C11 C12 175.3(6) no . . . .
C9 C8 C11 C12 -0.3(9) no . . . .
C11 C8 C9 C10 -0.0(9) no . . . .
C8 C9 C10 C13 0.6(10) no . . . .
C9 C10 C13 C12 -0.9(10) no . . . .
C9 C10 C13 C14 175.2(6) no . . . .
C8 C11 C12 C13 0.0(10) no . . . .
C11 C12 C13 C10 0.6(10) no . . . .
C11 C12 C13 C14 -175.5(6) no . . . .
C10 C13 C14 N3 20.9(10) no . . . .
C10 C13 C14 N4 -159.6(6) no . . . .
C12 C13 C14 N3 -163.2(6) no . . . .
C12 C13 C14 N4 16.4(10) no . . . .
N5 C15 C16 C17 -16.1(10) no . . . .
N5 C15 C16 C19 161.4(6) no . . . .
N6 C15 C16 C17 162.0(6) no . . . .
N6 C15 C16 C19 -20.5(10) no . . . .
C15 C16 C17 C18 179.1(6) no . . . .
C15 C16 C19 C20 -178.0(6) no . . . .
C17 C16 C19 C20 -0.5(10) no . . . .
C19 C16 C17 C18 1.5(10) no . . . .
C16 C17 C18 C21 -0.8(10) no . . . .
C17 C18 C21 C20 -0.9(10) no . . . .
C17 C18 C21 C22 -177.0(6) no . . . .
C16 C19 C20 C21 -1.2(10) no . . . .
C19 C20 C21 C18 1.9(10) no . . . .
C19 C20 C21 C22 178.1(6) no . . . .
C18 C21 C22 C23 37.8(9) no . . . .
C18 C21 C22 C25 -143.9(7) no . . . .
C20 C21 C22 C23 -138.3(7) no . . . .
C20 C21 C22 C25 40.0(9) no . . . .
C21 C22 C23 C24 177.6(6) no . . . .
C21 C22 C25 C26 -177.5(6) no . . . .
C23 C22 C25 C26 0.8(10) no . . . .
C25 C22 C23 C24 -0.7(10) no . . . .
C22 C23 C24 C27 -0.4(10) no . . . .
C23 C24 C27 C26 1.5(10) no . . . .
C23 C24 C27 C28 -176.7(6) no . . . .
C22 C25 C26 C27 0.2(10) no . . . .
C25 C26 C27 C24 -1.4(10) no . . . .
C25 C26 C27 C28 176.8(6) no . . . .
C24 C27 C28 N7 -18.6(10) no . . . .
C24 C27 C28 N8 160.2(6) no . . . .
C26 C27 C28 N7 163.2(6) no . . . .
C26 C27 C28 N8 -17.9(10) no . . . .
N9 C29 C30 C31 16.8(10) no . . . .
N9 C29 C30 C33 -164.4(6) no . . . .
N10 C29 C30 C31 -163.4(7) no . . . .
N10 C29 C30 C33 15.4(11) no . . . .
C29 C30 C31 C32 -179.2(6) no . . . .
C29 C30 C33 C34 179.7(6) no . . . .
C31 C30 C33 C34 -1.6(10) no . . . .
C33 C30 C31 C32 1.9(10) no . . . .
C30 C31 C32 C35 -0.7(10) no . . . .
C31 C32 C35 C34 -1.0(10) no . . . .
C31 C32 C35 C36 179.1(6) no . . . .
C30 C33 C34 C35 -0.1(10) no . . . .
C33 C34 C35 C32 1.4(10) no . . . .
C33 C34 C35 C36 -178.7(6) no . . . .
C32 C35 C36 C37 -40.0(9) no . . . .
C32 C35 C36 C39 143.5(6) no . . . .
C34 C35 C36 C37 140.0(6) no . . . .
C34 C35 C36 C39 -36.4(9) no . . . .
C35 C36 C37 C38 -176.3(6) no . . . .
C35 C36 C39 C40 176.1(6) no . . . .
C37 C36 C39 C40 -0.3(9) no . . . .
C39 C36 C37 C38 0.3(9) no . . . .
C36 C37 C38 C41 -0.8(10) no . . . .
C37 C38 C41 C40 1.3(9) no . . . .
C37 C38 C41 C42 177.5(6) no . . . .
C36 C39 C40 C41 0.9(10) no . . . .
C39 C40 C41 C38 -1.3(9) no . . . .
C39 C40 C41 C42 -177.6(5) no . . . .
C38 C41 C42 N11 16.9(10) no . . . .
C38 C41 C42 N12 -160.6(6) no . . . .
C40 C41 C42 N11 -166.9(6) no . . . .
C40 C41 C42 N12 15.6(9) no . . . .
N13 C43 C44 C45 -16.9(11) no . . . .
N13 C43 C44 C47 157.8(7) no . . . .
N14 C43 C44 C45 162.6(7) no . . . .
N14 C43 C44 C47 -22.7(10) no . . . .
C43 C44 C45 C46 175.5(6) no . . . .
C43 C44 C47 C48 -175.7(6) no . . . .
C45 C44 C47 C48 -0.8(10) no . . . .
C47 C44 C45 C46 0.8(10) no . . . .
C44 C45 C46 C49 -1.6(11) no . . . .
C45 C46 C49 C48 2.4(10) no . . . .
C45 C46 C49 C50 -175.9(6) no . . . .
C44 C47 C48 C49 1.6(10) no . . . .
C47 C48 C49 C46 -2.4(10) no . . . .
C47 C48 C49 C50 175.9(6) no . . . .
C46 C49 C50 C51 38.5(9) no . . . .
C46 C49 C50 C53 -144.5(7) no . . . .
C48 C49 C50 C51 -139.8(6) no . . . .
C48 C49 C50 C53 37.2(9) no . . . .
C49 C50 C51 C52 178.1(6) no . . . .
C49 C50 C53 C54 -178.3(6) no . . . .
C51 C50 C53 C54 -1.2(10) no . . . .
C53 C50 C51 C52 1.1(10) no . . . .
C50 C51 C52 C55 -1.0(11) no . . . .
C51 C52 C55 C54 1.0(10) no . . . .
C51 C52 C55 C56 -178.3(6) no . . . .
C50 C53 C54 C55 1.3(10) no . . . .
C53 C54 C55 C52 -1.2(10) no . . . .
C53 C54 C55 C56 178.2(6) no . . . .
C52 C55 C56 N15 -19.9(9) no . . . .
C52 C55 C56 N16 161.1(6) no . . . .
C54 C55 C56 N15 160.8(6) no . . . .
C54 C55 C56 N16 -18.3(9) no . . . .
